data_4318893
loop_
_publ_author_name
'Maxim Sokolov'
'Keisuke Umakoshi'
'Yoichi Sasaki'

_publ_contact_author_address
;
      Division of Chemistry, Graduate School of Science
     Hokkaido University
     Kita-ku, Sapporo 060-0810
     Japan
;
_publ_contact_author_email ysasaki@science.hokudai.ac.jp
_publ_contact_author_fax ' 81-11-706-3447 '
_publ_contact_author_name ' Yoichi Sasaki'
_publ_contact_author_phone ' 81-11-706-3817 '
_publ_section_title
;
 N,N,N',N'-Tetrakis(2-pyridylmethyl)ethylenediamine and Its Analogues as
 Hypodentate Ligands. Synthesis and Characterization of the Rhodium(III),
 Ruthenium(II), and Palladium(II) Complexes
;
_journal_name_full 'Inorganic Chemistry'
_journal_page_first 6237
_journal_page_last 6243
_journal_paper_doi 10.1021/ic0203264
_journal_volume 41
_journal_year 2002
_chemical_formula_sum 'C26 H29 Cl2 N6 O8.5 Ru'
_chemical_formula_weight 733.53
_space_group_IT_number 14
_symmetry_cell_setting monoclinic
_symmetry_Int_Tables_number 14
_symmetry_space_group_name_Hall '-P 2ybc'
_symmetry_space_group_name_H-M 'P 1 21/c 1'
_cell_angle_alpha 90
_cell_angle_beta 101.46(3)
_cell_angle_gamma 90
_cell_formula_units_Z 4
_cell_length_a 10.046(7)
_cell_length_b 19.049(2)
_cell_length_c 15.696(3)
_cell_measurement_reflns_used 25
_cell_measurement_temperature 296.2
_cell_measurement_theta_max 19.6
_cell_measurement_theta_min 17.1
_cell_volume 2944(2)
_computing_cell_refinement 'MSC/AFC Diffractometer Control'
_computing_data_collection 'MSC/AFC Diffractometer Control'
_computing_data_reduction 'teXsan Ver. 1.10'
_computing_publication_material 'teXsan Ver. 1.10'
_computing_structure_refinement 'teXsan Ver. 1.10'
_computing_structure_solution SIR92
_diffrn_measured_fraction_theta_full 0.9713
_diffrn_measured_fraction_theta_max 0.9713
_diffrn_measurement_device_type 'Rigaku AFC5R'
_diffrn_radiation_type 'Mo K\a'
_diffrn_radiation_wavelength 0.7107
_diffrn_reflns_av_R_equivalents 0.014
_diffrn_reflns_limit_h_max 14
_diffrn_reflns_limit_h_min 0
_diffrn_reflns_limit_k_max 26
_diffrn_reflns_limit_k_min 0
_diffrn_reflns_limit_l_max 19
_diffrn_reflns_limit_l_min -22
_diffrn_reflns_number 12014
_diffrn_reflns_theta_full 30.00
_diffrn_reflns_theta_max 30.00
_diffrn_standards_decay_% 0.47
_diffrn_standards_interval_count 150
_diffrn_standards_number 3
_exptl_absorpt_coefficient_mu 0.775
_exptl_absorpt_correction_T_max 0.998
_exptl_absorpt_correction_T_min 0.957
_exptl_absorpt_correction_type psi-scan
_exptl_absorpt_process_details '(North, Phillips & Mathews, 1968)'
_exptl_crystal_colour yellow
_exptl_crystal_density_diffrn 1.655
_exptl_crystal_density_method 'not measured'
_exptl_crystal_description prism
_exptl_crystal_size_max 0.800
_exptl_crystal_size_mid 0.300
_exptl_crystal_size_min 0.300
_refine_diff_density_max 1.07
_refine_diff_density_min -0.50
_refine_ls_extinction_method none
_refine_ls_goodness_of_fit_ref 2.166
_refine_ls_hydrogen_treatment 'H atoms riding with U(H) = 1.2Ueq(C)'
_refine_ls_number_parameters 392
_refine_ls_number_reflns 5251
_refine_ls_R_factor_gt 0.0487
_refine_ls_shift/su_max 0.0253
_refine_ls_structure_factor_coef F
_refine_ls_weighting_details 'w = 1/[\s^2^(Fo) + 0.00006|Fo|^2^]'
_refine_ls_weighting_scheme calc
_refine_ls_wR_factor_ref 0.0470
_reflns_number_gt 5251
_reflns_number_total 8341
_reflns_threshold_expression I>2.5sigma(I)
_cod_data_source_file ic0203264_4.cif
_cod_data_source_block '[Ru(tpen)](ClO4)2.0.5H2O'
_cod_original_cell_volume 2943(2)
_cod_original_formula_sum 'C26 H29 Cl2 N6 O8.50 Ru '
_cod_database_code 4318893

loop_
_symmetry_equiv_pos_as_xyz
x,y,z
-x,1/2+y,1/2-z
-x,-y,-z
x,1/2-y,1/2+z

loop_
_atom_site_label
_atom_site_type_symbol
_atom_site_fract_x
_atom_site_fract_y
_atom_site_fract_z
_atom_site_U_iso_or_equiv
_atom_site_adp_type
_atom_site_occupancy
_atom_site_calc_flag
_atom_site_refinement_flags
_atom_site_disorder_assembly
_atom_site_disorder_group
Ru1 Ru 0.18721(4) 0.18777(2) 0.64385(2) 0.03593(9) Uani 1.00 d . . .
Cl1 Cl 0.3150(1) 0.48421(8) 0.82495(9) 0.0593(4) Uani 1.00 d . . .
Cl2 Cl 0.7208(2) 0.3811(1) 0.6248(1) 0.0801(6) Uani 1.00 d . . .
O1 O 0.4344(4) 0.4496(2) 0.8687(3) 0.102(2) Uani 1.00 d . . .
O2 O 0.2443(6) 0.5083(3) 0.8870(4) 0.146(3) Uani 1.00 d . . .
O3 O 0.2279(5) 0.4346(3) 0.7760(3) 0.120(2) Uani 1.00 d . . .
O4 O 0.3457(5) 0.5389(3) 0.7740(4) 0.128(2) Uani 1.00 d . . .
O5 O 0.8301(6) 0.4061(5) 0.6720(5) 0.224(4) Uani 1.00 d . . .
O6 O 0.6119(7) 0.3906(6) 0.6601(7) 0.279(6) Uani 1.00 d . . .
O7 O 0.710(1) 0.4014(8) 0.5494(6) 0.392(8) Uani 1.00 d . . .
O8 O 0.728(1) 0.3180(6) 0.614(1) 0.378(9) Uani 1.00 d . . .
O9 O 0.677(1) 0.1864(8) 0.6589(9) 0.176(5) Uiso 0.50 d P . .
N1 N 0.2400(4) 0.0846(2) 0.6800(2) 0.043(1) Uani 1.00 d . . .
N2 N 0.3027(4) 0.1778(2) 0.5490(2) 0.043(1) Uani 1.00 d . . .
N11 N 0.3507(4) 0.2081(2) 0.7442(2) 0.041(1) Uani 1.00 d . . .
N21 N 0.0652(4) 0.1706(2) 0.7351(2) 0.040(1) Uani 1.00 d . . .
N31 N 0.0317(4) 0.1611(2) 0.5415(2) 0.040(1) Uani 1.00 d . . .
N41 N 0.1812(4) 0.2909(2) 0.5962(2) 0.043(1) Uani 1.00 d . . .
C1 C 0.2947(5) 0.0572(2) 0.6034(3) 0.050(1) Uani 1.00 d . . .
C2 C 0.3849(5) 0.1128(3) 0.5738(3) 0.051(2) Uani 1.00 d . . .
C12 C 0.4117(5) 0.1523(3) 0.7862(3) 0.044(1) Uani 1.00 d . . .
C13 C 0.5259(5) 0.1581(3) 0.8521(3) 0.053(2) Uani 1.00 d . . .
C14 C 0.5770(5) 0.2235(3) 0.8760(3) 0.061(2) Uani 1.00 d . . .
C15 C 0.5137(5) 0.2822(3) 0.8349(3) 0.055(2) Uani 1.00 d . . .
C16 C 0.4017(5) 0.2728(3) 0.7698(3) 0.048(1) Uani 1.00 d . . .
C17 C 0.3479(5) 0.0817(3) 0.7612(3) 0.051(2) Uani 1.00 d . . .
C22 C 0.0475(4) 0.1008(2) 0.7491(3) 0.041(1) Uani 1.00 d . . .
C23 C -0.0270(5) 0.0778(3) 0.8077(3) 0.053(2) Uani 1.00 d . . .
C24 C -0.0891(6) 0.1258(3) 0.8536(3) 0.062(2) Uani 1.00 d . . .
C25 C -0.0709(5) 0.1955(3) 0.8405(3) 0.061(2) Uani 1.00 d . . .
C26 C 0.0066(5) 0.2166(3) 0.7810(3) 0.048(1) Uani 1.00 d . . .
C27 C 0.1137(5) 0.0512(2) 0.6953(3) 0.046(1) Uani 1.00 d . . .
C32 C 0.0702(5) 0.1503(2) 0.4643(3) 0.042(1) Uani 1.00 d . . .
C33 C -0.0214(6) 0.1266(2) 0.3919(3) 0.048(1) Uani 1.00 d . . .
C34 C -0.1547(6) 0.1167(3) 0.3964(3) 0.055(2) Uani 1.00 d . . .
C35 C -0.1950(5) 0.1290(3) 0.4738(3) 0.052(2) Uani 1.00 d . . .
C36 C -0.0987(5) 0.1512(3) 0.5449(3) 0.047(1) Uani 1.00 d . . .
C37 C 0.2123(5) 0.1698(3) 0.4602(3) 0.051(2) Uani 1.00 d . . .
C42 C 0.2863(5) 0.3048(3) 0.5562(3) 0.046(1) Uani 1.00 d . . .
C43 C 0.3024(6) 0.3695(3) 0.5220(4) 0.064(2) Uani 1.00 d . . .
C44 C 0.2095(7) 0.4220(3) 0.5272(4) 0.071(2) Uani 1.00 d . . .
C45 C 0.1015(6) 0.4076(3) 0.5648(4) 0.062(2) Uani 1.00 d . . .
C46 C 0.0898(5) 0.3421(3) 0.5990(3) 0.048(1) Uani 1.00 d . . .
C47 C 0.3816(5) 0.2441(3) 0.5519(3) 0.052(2) Uani 1.00 d . . .
H1a H 0.3458 0.0154 0.6177 0.0576 Uiso 1.00 calc . . .
H1b H 0.2218 0.0474 0.5549 0.0576 Uiso 1.00 calc . . .
H2a H 0.4218 0.0962 0.5257 0.0575 Uiso 1.00 calc . . .
H2b H 0.4602 0.1228 0.6208 0.0575 Uiso 1.00 calc . . .
H13 H 0.5711 0.1169 0.8835 0.0667 Uiso 1.00 calc . . .
H14 H 0.6593 0.2282 0.9204 0.0755 Uiso 1.00 calc . . .
H15 H 0.5513 0.3288 0.8537 0.0659 Uiso 1.00 calc . . .
H16 H 0.3533 0.3141 0.7417 0.0612 Uiso 1.00 calc . . .
H17a H 0.3073 0.0629 0.8084 0.0631 Uiso 1.00 calc . . .
H17b H 0.4160 0.0477 0.7531 0.0631 Uiso 1.00 calc . . .
H23 H -0.0378 0.0280 0.8170 0.0618 Uiso 1.00 calc . . .
H24 H -0.1398 0.1089 0.8974 0.0735 Uiso 1.00 calc . . .
H25 H -0.1147 0.2303 0.8723 0.0737 Uiso 1.00 calc . . .
H26 H 0.0182 0.2668 0.7728 0.0584 Uiso 1.00 calc . . .
H27a H 0.0540 0.0404 0.6409 0.0537 Uiso 1.00 calc . . .
H27b H 0.1350 0.0066 0.7253 0.0537 Uiso 1.00 calc . . .
H33 H 0.0071 0.1174 0.3365 0.0591 Uiso 1.00 calc . . .
H34 H -0.2198 0.1010 0.3459 0.0642 Uiso 1.00 calc . . .
H35 H -0.2912 0.1217 0.4773 0.0622 Uiso 1.00 calc . . .
H36 H -0.1278 0.1596 0.5993 0.0597 Uiso 1.00 calc . . .
H37a H 0.2119 0.2129 0.4284 0.0580 Uiso 1.00 calc . . .
H37b H 0.2503 0.1341 0.4281 0.0580 Uiso 1.00 calc . . .
H43 H 0.3811 0.3788 0.4955 0.0780 Uiso 1.00 calc . . .
H44 H 0.2226 0.4688 0.5017 0.0831 Uiso 1.00 calc . . .
H45 H 0.0311 0.4450 0.5666 0.0757 Uiso 1.00 calc . . .
H46 H 0.0113 0.3317 0.6264 0.0617 Uiso 1.00 calc . . .
H47a H 0.4560 0.2436 0.6045 0.0593 Uiso 1.00 calc . . .
H47b H 0.4272 0.2472 0.5038 0.0593 Uiso 1.00 calc . . .

loop_
_atom_site_aniso_label
_atom_site_aniso_U_11
_atom_site_aniso_U_22
_atom_site_aniso_U_33
_atom_site_aniso_U_12
_atom_site_aniso_U_13
_atom_site_aniso_U_23
Ru1 0.0395(2) 0.0329(2) 0.0359(2) 0.0027(2) 0.0086(1) -0.0016(2)
Cl1 0.0575(8) 0.0560(8) 0.0639(9) -0.0090(7) 0.0105(7) 0.0070(7)
Cl2 0.066(1) 0.089(1) 0.080(1) -0.0136(9) 0.0002(9) -0.0091(10)
O1 0.072(3) 0.095(4) 0.130(4) -0.003(3) -0.002(3) 0.033(3)
O2 0.197(6) 0.137(5) 0.122(4) 0.049(5) 0.075(4) -0.005(4)
O3 0.132(4) 0.099(4) 0.106(4) -0.041(3) -0.029(3) 0.006(3)
O4 0.085(3) 0.124(4) 0.169(5) -0.024(3) 0.012(3) 0.089(4)
O5 0.093(4) 0.39(1) 0.197(7) -0.066(6) 0.038(4) -0.213(8)
O6 0.111(6) 0.38(2) 0.36(1) 0.031(8) 0.096(8) 0.03(1)
O7 0.45(2) 0.54(2) 0.121(7) -0.27(2) -0.086(9) 0.15(1)
O8 0.39(2) 0.166(9) 0.63(3) -0.13(1) 0.22(2) -0.12(1)
N1 0.049(2) 0.037(2) 0.045(2) 0.005(2) 0.011(2) 0.000(2)
N2 0.046(2) 0.040(2) 0.044(2) 0.004(2) 0.013(2) -0.003(2)
N11 0.039(2) 0.045(2) 0.040(2) 0.001(2) 0.010(2) -0.001(2)
N21 0.042(2) 0.037(2) 0.040(2) 0.001(2) 0.006(2) -0.005(2)
N31 0.048(2) 0.036(2) 0.036(2) 0.004(2) 0.008(2) 0.000(2)
N41 0.051(2) 0.038(2) 0.038(2) 0.002(2) 0.006(2) -0.002(2)
C1 0.059(3) 0.037(3) 0.057(3) 0.013(2) 0.020(3) -0.005(2)
C2 0.052(3) 0.054(3) 0.051(3) 0.014(3) 0.020(2) -0.003(2)
C12 0.043(3) 0.047(3) 0.041(3) 0.004(2) 0.010(2) 0.004(2)
C13 0.042(3) 0.070(4) 0.047(3) 0.010(3) 0.007(2) 0.006(3)
C14 0.043(3) 0.090(5) 0.050(3) -0.010(3) 0.008(2) -0.014(3)
C15 0.051(3) 0.061(3) 0.052(3) -0.012(3) 0.009(3) -0.010(3)
C16 0.051(3) 0.051(3) 0.045(3) 0.000(2) 0.014(2) -0.006(2)
C17 0.052(3) 0.044(3) 0.052(3) 0.009(2) 0.003(2) 0.005(2)
C22 0.043(3) 0.039(3) 0.037(2) 0.000(2) 0.003(2) 0.000(2)
C23 0.061(3) 0.049(3) 0.051(3) -0.009(3) 0.014(3) 0.007(2)
C24 0.067(4) 0.069(4) 0.058(3) -0.007(3) 0.030(3) 0.002(3)
C25 0.071(4) 0.060(4) 0.062(3) -0.004(3) 0.032(3) -0.016(3)
C26 0.056(3) 0.045(3) 0.047(3) -0.002(2) 0.020(2) -0.011(2)
C27 0.053(3) 0.033(3) 0.050(3) 0.000(2) 0.009(2) 0.002(2)
C32 0.055(3) 0.029(2) 0.042(3) 0.006(2) 0.010(2) -0.001(2)
C33 0.070(4) 0.036(3) 0.038(3) 0.007(2) 0.007(2) -0.005(2)
C34 0.069(4) 0.040(3) 0.048(3) -0.002(3) -0.008(3) -0.001(2)
C35 0.045(3) 0.049(3) 0.059(3) 0.003(2) 0.002(3) 0.005(3)
C36 0.049(3) 0.047(3) 0.045(3) 0.006(2) 0.009(2) 0.000(2)
C37 0.062(3) 0.052(3) 0.041(3) 0.004(2) 0.018(2) -0.003(2)
C42 0.055(3) 0.045(3) 0.039(2) -0.004(2) 0.011(2) 0.002(2)
C43 0.079(4) 0.053(3) 0.063(4) -0.014(3) 0.025(3) 0.005(3)
C44 0.110(5) 0.037(3) 0.065(4) 0.000(3) 0.018(4) 0.008(3)
C45 0.090(4) 0.040(3) 0.057(3) 0.010(3) 0.015(3) -0.001(3)
C46 0.060(3) 0.041(3) 0.042(3) 0.006(2) 0.007(2) -0.005(2)
C47 0.051(3) 0.059(3) 0.051(3) -0.002(3) 0.022(2) 0.002(3)

loop_
_atom_type_symbol
_atom_type_description
_atom_type_scat_dispersion_real
_atom_type_scat_dispersion_imag
_atom_type_scat_source
C C 0.003 0.002
;International Tables for Crystallography
(1992, Vol. C, Tables 4.2.6.8 and 6.1.1.1)
;
H H 0.000 0.000
;International Tables for Crystallography
(1992, Vol. C, Table 6.1.1.2)
;
O O 0.011 0.006
;International Tables for Crystallography
(1992, Vol. C, Tables 4.2.6.8 and 6.1.1.1)
;
Ru Ru -1.259 0.836
;International Tables for Crystallography
(1992, Vol. C, Tables 4.2.6.8 and 6.1.1.1)
;
N N 0.006 0.003
;International Tables for Crystallography
(1992, Vol. C, Tables 4.2.6.8 and 6.1.1.1)
;
Cl Cl 0.148 0.159
;International Tables for Crystallography
(1992, Vol. C, Tables 4.2.6.8 and 6.1.1.1)
;

loop_
_geom_angle_atom_site_label_1
_geom_angle_atom_site_label_2
_geom_angle_atom_site_label_3
_geom_angle
_geom_angle_site_symmetry_1
_geom_angle_site_symmetry_2
_geom_angle_site_symmetry_3
_geom_angle_publ_flag
N1 RU1 N2 87.7(1) . 1_555 1_555 yes
N1 RU1 N11 81.3(1) . 1_555 1_555 yes
N1 RU1 N21 79.5(1) . 1_555 1_555 yes
N1 RU1 N31 95.3(1) . 1_555 1_555 yes
N1 RU1 N41 165.3(1) . 1_555 1_555 yes
N2 RU1 N11 95.2(1) . 1_555 1_555 yes
N2 RU1 N21 165.6(1) . 1_555 1_555 yes
N2 RU1 N31 82.2(2) . 1_555 1_555 yes
N2 RU1 N41 79.0(1) . 1_555 1_555 yes
N11 RU1 N21 89.6(1) . 1_555 1_555 yes
N11 RU1 N31 175.8(1) . 1_555 1_555 yes
N11 RU1 N41 93.4(1) . 1_555 1_555 yes
N21 RU1 N31 92.2(1) . 1_555 1_555 yes
N21 RU1 N41 114.3(1) . 1_555 1_555 yes
N31 RU1 N41 89.4(1) . 1_555 1_555 yes
O1 CL1 O2 108.3(3) . 1_555 1_555 no
O1 CL1 O3 109.0(3) . 1_555 1_555 no
O1 CL1 O4 111.5(3) . 1_555 1_555 no
O2 CL1 O3 104.7(4) . 1_555 1_555 no
O2 CL1 O4 111.0(4) . 1_555 1_555 no
O3 CL1 O4 112.1(3) . 1_555 1_555 no
O5 CL2 O6 112.8(6) . 1_555 1_555 no
O5 CL2 O7 109.9(6) . 1_555 1_555 no
O5 CL2 O8 112.5(8) . 1_555 1_555 no
O6 CL2 O7 115.6(9) . 1_555 1_555 no
O6 CL2 O8 105.5(7) . 1_555 1_555 no
O7 CL2 O8 99.7(9) . 1_555 1_555 no
RU1 N1 C1 102.9(3) . 1_555 1_555 no
RU1 N1 C17 111.5(3) . 1_555 1_555 no
RU1 N1 C27 105.6(3) . 1_555 1_555 no
C1 N1 C17 110.4(4) . 1_555 1_555 no
C1 N1 C27 116.1(4) . 1_555 1_555 no
C17 N1 C27 110.1(4) . 1_555 1_555 no
RU1 N2 C2 104.3(3) . 1_555 1_555 no
RU1 N2 C37 110.6(3) . 1_555 1_555 no
RU1 N2 C47 105.7(3) . 1_555 1_555 no
C2 N2 C37 110.9(4) . 1_555 1_555 no
C2 N2 C47 115.6(4) . 1_555 1_555 no
C37 N2 C47 109.5(4) . 1_555 1_555 no
RU1 N11 C12 116.4(3) . 1_555 1_555 no
RU1 N11 C16 125.9(3) . 1_555 1_555 no
C12 N11 C16 117.7(4) . 1_555 1_555 no
RU1 N21 C22 112.1(3) . 1_555 1_555 no
RU1 N21 C26 130.2(3) . 1_555 1_555 no
C22 N21 C26 117.7(4) . 1_555 1_555 no
RU1 N31 C32 115.1(3) . 1_555 1_555 no
RU1 N31 C36 126.8(3) . 1_555 1_555 no
C32 N31 C36 118.0(4) . 1_555 1_555 no
RU1 N41 C42 112.2(3) . 1_555 1_555 no
RU1 N41 C46 129.7(3) . 1_555 1_555 no
C42 N41 C46 118.2(4) . 1_555 1_555 no
N1 C1 C2 109.5(4) . 1_555 1_555 no
N1 C1 H1a 111.5 . 1_555 1_555 no
N1 C1 H1b 110.8 . 1_555 1_555 no
C2 C1 H1a 109.2 . 1_555 1_555 no
C2 C1 H1b 107.4 . 1_555 1_555 no
H1a C1 H1b 108.4 . 1_555 1_555 no
N2 C2 C1 108.9(4) . 1_555 1_555 no
N2 C2 H2a 110.3 . 1_555 1_555 no
N2 C2 H2b 110.1 . 1_555 1_555 no
C1 C2 H2a 110.9 . 1_555 1_555 no
C1 C2 H2b 109.1 . 1_555 1_555 no
H2a C2 H2b 107.5 . 1_555 1_555 no
N11 C12 C13 122.4(5) . 1_555 1_555 no
N11 C12 C17 116.8(4) . 1_555 1_555 no
C13 C12 C17 120.8(4) . 1_555 1_555 no
C12 C13 C14 119.1(5) . 1_555 1_555 no
C12 C13 H13 122.6 . 1_555 1_555 no
C14 C13 H13 118.4 . 1_555 1_555 no
C13 C14 C15 119.7(5) . 1_555 1_555 no
C13 C14 H14 119.8 . 1_555 1_555 no
C15 C14 H14 120.5 . 1_555 1_555 no
C14 C15 C16 118.3(5) . 1_555 1_555 no
C14 C15 H15 118.3 . 1_555 1_555 no
C16 C15 H15 123.4 . 1_555 1_555 no
N11 C16 C15 122.8(5) . 1_555 1_555 no
N11 C16 H16 117.9 . 1_555 1_555 no
C15 C16 H16 119.2 . 1_555 1_555 no
N1 C17 C12 112.8(4) . 1_555 1_555 no
N1 C17 H17a 108.4 . 1_555 1_555 no
N1 C17 H17b 108.8 . 1_555 1_555 no
C12 C17 H17a 110.4 . 1_555 1_555 no
C12 C17 H17b 110.8 . 1_555 1_555 no
H17a C17 H17b 105.3 . 1_555 1_555 no
N21 C22 C23 121.7(4) . 1_555 1_555 no
N21 C22 C27 115.8(4) . 1_555 1_555 no
C23 C22 C27 122.5(4) . 1_555 1_555 no
C22 C23 C24 120.1(5) . 1_555 1_555 no
C22 C23 H23 120.4 . 1_555 1_555 no
C24 C23 H23 119.5 . 1_555 1_555 no
C23 C24 C25 118.5(5) . 1_555 1_555 no
C23 C24 H24 119.6 . 1_555 1_555 no
C25 C24 H24 121.8 . 1_555 1_555 no
C24 C25 C26 119.6(5) . 1_555 1_555 no
C24 C25 H25 119.5 . 1_555 1_555 no
C26 C25 H25 120.9 . 1_555 1_555 no
N21 C26 C25 122.4(5) . 1_555 1_555 no
N21 C26 H26 119.6 . 1_555 1_555 no
C25 C26 H26 118.0 . 1_555 1_555 no
N1 C27 C22 108.0(4) . 1_555 1_555 no
N1 C27 H27a 110.5 . 1_555 1_555 no
N1 C27 H27b 109.9 . 1_555 1_555 no
C22 C27 H27a 111.3 . 1_555 1_555 no
C22 C27 H27b 110.7 . 1_555 1_555 no
H27a C27 H27b 106.5 . 1_555 1_555 no
N31 C32 C33 121.4(5) . 1_555 1_555 no
N31 C32 C37 116.5(4) . 1_555 1_555 no
C33 C32 C37 122.0(4) . 1_555 1_555 no
C32 C33 C34 119.9(5) . 1_555 1_555 no
C32 C33 H33 121.3 . 1_555 1_555 no
C34 C33 H33 118.8 . 1_555 1_555 no
C33 C34 C35 119.1(5) . 1_555 1_555 no
C33 C34 H34 120.5 . 1_555 1_555 no
C35 C34 H34 120.4 . 1_555 1_555 no
C34 C35 C36 118.8(5) . 1_555 1_555 no
C34 C35 H35 119.2 . 1_555 1_555 no
C36 C35 H35 122.0 . 1_555 1_555 no
N31 C36 C35 122.9(4) . 1_555 1_555 no
N31 C36 H36 118.8 . 1_555 1_555 no
C35 C36 H36 118.3 . 1_555 1_555 no
N2 C37 C32 113.0(4) . 1_555 1_555 no
N2 C37 H37a 109.4 . 1_555 1_555 no
N2 C37 H37b 108.9 . 1_555 1_555 no
C32 C37 H37a 109.3 . 1_555 1_555 no
C32 C37 H37b 109.1 . 1_555 1_555 no
H37a C37 H37b 106.9 . 1_555 1_555 no
N41 C42 C43 121.4(5) . 1_555 1_555 no
N41 C42 C47 115.4(4) . 1_555 1_555 no
C43 C42 C47 123.2(5) . 1_555 1_555 no
C42 C43 C44 119.7(5) . 1_555 1_555 no
C42 C43 H43 119.8 . 1_555 1_555 no
C44 C43 H43 120.5 . 1_555 1_555 no
C43 C44 C45 119.1(5) . 1_555 1_555 no
C43 C44 H44 118.6 . 1_555 1_555 no
C45 C44 H44 122.2 . 1_555 1_555 no
C44 C45 C46 119.3(5) . 1_555 1_555 no
C44 C45 H45 119.6 . 1_555 1_555 no
C46 C45 H45 121.1 . 1_555 1_555 no
N41 C46 C45 122.3(5) . 1_555 1_555 no
N41 C46 H46 118.5 . 1_555 1_555 no
C45 C46 H46 119.2 . 1_555 1_555 no
N2 C47 C42 108.2(4) . 1_555 1_555 no
N2 C47 H47a 108.9 . 1_555 1_555 no
N2 C47 H47b 111.2 . 1_555 1_555 no
C42 C47 H47a 110.4 . 1_555 1_555 no
C42 C47 H47b 113.2 . 1_555 1_555 no
H47a C47 H47b 104.9 . 1_555 1_555 no

loop_
_geom_bond_atom_site_label_1
_geom_bond_atom_site_label_2
_geom_bond_distance
_geom_bond_site_symmetry_1
_geom_bond_site_symmetry_2
_geom_bond_publ_flag
RU1 N1 2.085(4) . . yes
RU1 N2 2.070(4) . . yes
RU1 N11 2.073(4) . . yes
RU1 N21 2.088(4) . . yes
RU1 N31 2.069(4) . . yes
RU1 N41 2.098(4) . . yes
CL1 O1 1.420(4) . . no
CL1 O2 1.392(5) . . no
CL1 O3 1.408(4) . . no
CL1 O4 1.385(4) . . no
CL2 O5 1.288(5) . . no
CL2 O6 1.332(8) . . no
CL2 O7 1.229(8) . . no
CL2 O8 1.22(1) . . no
N1 C1 1.511(5) . . no
N1 C17 1.502(6) . . no
N1 C27 1.482(6) . . no
N2 C2 1.497(6) . . no
N2 C37 1.512(6) . . no
N2 C47 1.487(6) . . no
N11 C12 1.334(5) . . no
N11 C16 1.364(6) . . no
N21 C22 1.365(5) . . no
N21 C26 1.343(5) . . no
N31 C32 1.359(5) . . no
N31 C36 1.336(6) . . no
N41 C42 1.358(6) . . no
N41 C46 1.345(6) . . no
C1 C2 1.526(7) . . no
C1 H1a 0.950 . . no
C1 H1b 0.963 . . no
C2 H2a 0.959 . . no
C2 H2b 0.964 . . no
C12 C13 1.388(6) . . no
C12 C17 1.507(7) . . no
C13 C14 1.372(7) . . no
C13 H13 0.989 . . no
C14 C15 1.381(7) . . no
C14 H14 0.974 . . no
C15 C16 1.373(6) . . no
C15 H15 0.987 . . no
C16 H16 0.983 . . no
C17 H17a 0.981 . . no
C17 H17b 0.970 . . no
C22 C23 1.368(6) . . no
C22 C27 1.507(6) . . no
C23 C24 1.386(7) . . no
C23 H23 0.970 . . no
C24 C25 1.362(7) . . no
C24 H24 0.987 . . no
C25 C26 1.389(7) . . no
C25 H25 0.985 . . no
C26 H26 0.975 . . no
C27 H27a 0.963 . . no
C27 H27b 0.974 . . no
C32 C33 1.388(6) . . no
C32 C37 1.488(7) . . no
C33 C34 1.368(7) . . no
C33 H33 0.983 . . no
C34 C35 1.374(7) . . no
C34 H34 0.970 . . no
C35 C36 1.390(6) . . no
C35 H35 0.989 . . no
C36 H36 0.969 . . no
C37 H37a 0.961 . . no
C37 H37b 0.970 . . no
C42 C43 1.368(7) . . no
C42 C47 1.510(7) . . no
C43 C44 1.381(8) . . no
C43 H43 0.980 . . no
C44 C45 1.362(8) . . no
C44 H44 0.997 . . no
C45 C46 1.374(7) . . no
C45 H45 1.008 . . no
C46 H46 0.991 . . no
C47 H47a 0.997 . . no
C47 H47b 0.960 . . no

loop_
_geom_contact_atom_site_label_1
_geom_contact_atom_site_label_2
_geom_contact_distance
_geom_contact_site_symmetry_1
_geom_contact_site_symmetry_2
_geom_contact_publ_flag
O1 C15 3.355(7) . . ?
O1 C1 3.366(6) . 2_656 ?
O1 C2 3.558(7) . 4_555 ?
O2 C35 3.277(7) . 2_556 ?
O2 C36 3.363(7) . 2_556 ?
O2 C1 3.559(7) . 4_555 ?
O2 O9 3.59(2) . 2_656 ?
O3 C45 3.346(7) . . ?
O3 C46 3.349(7) . . ?
O3 C23 3.491(7) . 2_556 ?
O3 C37 3.537(7) . 4_555 ?
O3 C16 3.554(8) . . ?
O3 C33 3.569(7) . 4_555 ?
O4 O9 3.02(2) . 2_656 ?
O4 C23 3.287(7) . 2_556 ?
O4 C17 3.336(7) . 2_656 ?
O4 C24 3.367(8) . 2_556 ?
O4 C13 3.428(7) . 2_656 ?
O4 C12 3.523(6) . 2_656 ?
O4 C2 3.527(7) . 2_656 ?
O5 C46 3.286(8) . 1_655 ?
O5 C27 3.438(8) . 2_656 ?
O5 C45 3.477(9) . 1_655 ?
O5 C34 3.523(9) . 4_655 ?
O5 C33 3.533(9) . 4_655 ?
O6 C43 3.44(1) . . ?
O7 C13 3.47(1) . 4_554 ?
O8 O9 2.68(2) . . ?
O9 C36 3.22(1) . 1_655 ?
O9 C2 3.28(1) . . ?
O9 C47 3.29(1) . . ?
O9 C25 3.42(1) . 1_655 ?
O9 C26 3.53(1) . 1_655 ?
O9 C35 3.58(1) . 1_655 ?
C1 C34 3.600(7) . 3_556 ?
C24 C45 3.541(8) . 4_555 ?
C25 C33 3.495(7) . 4_555 ?
C26 C33 3.495(7) . 4_555 ?
C27 C34 3.565(7) . 3_556 ?

loop_
_geom_torsion_atom_site_label_1
_geom_torsion_atom_site_label_2
_geom_torsion_atom_site_label_3
_geom_torsion_atom_site_label_4
_geom_torsion
_geom_torsion_site_symmetry_1
_geom_torsion_site_symmetry_2
_geom_torsion_site_symmetry_3
_geom_torsion_site_symmetry_4
_geom_torsion_publ_flag
RU1 N1 C1 C2 42.5(4) 1_555 1_555 1_555 1_555 no
RU1 N1 C17 C12 -11.8(5) 1_555 1_555 1_555 1_555 no
RU1 N1 C27 C22 -45.8(4) 1_555 1_555 1_555 1_555 no
RU1 N2 C2 C1 41.5(4) 1_555 1_555 1_555 1_555 no
RU1 N2 C37 C32 -16.7(5) 1_555 1_555 1_555 1_555 no
RU1 N2 C47 C42 -45.8(4) 1_555 1_555 1_555 1_555 no
RU1 N11 C12 C13 177.1(4) 1_555 1_555 1_555 1_555 no
RU1 N11 C12 C17 -5.0(5) 1_555 1_555 1_555 1_555 no
RU1 N11 C16 C15 -177.5(4) 1_555 1_555 1_555 1_555 no
RU1 N21 C22 C23 178.8(4) 1_555 1_555 1_555 1_555 no
RU1 N21 C22 C27 -2.0(5) 1_555 1_555 1_555 1_555 no
RU1 N21 C26 C25 -179.2(4) 1_555 1_555 1_555 1_555 no
RU1 N31 C32 C33 174.8(3) 1_555 1_555 1_555 1_555 no
RU1 N31 C32 C37 -9.3(5) 1_555 1_555 1_555 1_555 no
RU1 N31 C36 C35 -175.9(3) 1_555 1_555 1_555 1_555 no
RU1 N41 C42 C43 -178.8(4) 1_555 1_555 1_555 1_555 no
RU1 N41 C42 C47 1.7(5) 1_555 1_555 1_555 1_555 no
RU1 N41 C46 C45 179.5(4) 1_555 1_555 1_555 1_555 no
N1 RU1 N2 C2 -14.2(3) 1_555 1_555 1_555 1_555 no
N1 RU1 N2 C37 105.0(3) 1_555 1_555 1_555 1_555 no
N1 RU1 N2 C47 -136.5(3) 1_555 1_555 1_555 1_555 no
N1 RU1 N11 C12 -1.5(3) 1_555 1_555 1_555 1_555 no
N1 RU1 N11 C16 177.6(4) 1_555 1_555 1_555 1_555 no
N1 RU1 N21 C22 -19.4(3) 1_555 1_555 1_555 1_555 no
N1 RU1 N21 C26 159.2(4) 1_555 1_555 1_555 1_555 no
N1 RU1 N31 C32 -87.4(3) 1_555 1_555 1_555 1_555 no
N1 RU1 N31 C36 89.9(4) 1_555 1_555 1_555 1_555 no
N1 RU1 N41 C42 4.2(7) 1_555 1_555 1_555 1_555 no
N1 RU1 N41 C46 -176.7(5) 1_555 1_555 1_555 1_555 no
N1 C1 C2 N2 -59.3(5) 1_555 1_555 1_555 1_555 no
N1 C17 C12 N11 11.3(6) 1_555 1_555 1_555 1_555 no
N1 C17 C12 C13 -170.8(4) 1_555 1_555 1_555 1_555 no
N1 C27 C22 N21 32.6(5) 1_555 1_555 1_555 1_555 no
N1 C27 C22 C23 -148.2(4) 1_555 1_555 1_555 1_555 no
N2 RU1 N1 C1 -15.3(3) 1_555 1_555 1_555 1_555 no
N2 RU1 N1 C17 103.0(3) 1_555 1_555 1_555 1_555 no
N2 RU1 N1 C27 -137.4(3) 1_555 1_555 1_555 1_555 no
N2 RU1 N11 C12 -88.4(3) 1_555 1_555 1_555 1_555 no
N2 RU1 N11 C16 90.7(4) 1_555 1_555 1_555 1_555 no
N2 RU1 N21 C22 9.0(8) 1_555 1_555 1_555 1_555 no
N2 RU1 N21 C26 -172.4(5) 1_555 1_555 1_555 1_555 no
N2 RU1 N31 C32 -0.4(3) 1_555 1_555 1_555 1_555 no
N2 RU1 N31 C36 176.9(4) 1_555 1_555 1_555 1_555 no
N2 RU1 N41 C42 -22.2(3) 1_555 1_555 1_555 1_555 no
N2 RU1 N41 C46 156.8(4) 1_555 1_555 1_555 1_555 no
N2 C37 C32 N31 17.4(6) 1_555 1_555 1_555 1_555 no
N2 C37 C32 C33 -166.7(4) 1_555 1_555 1_555 1_555 no
N2 C47 C42 N41 29.8(5) 1_555 1_555 1_555 1_555 no
N2 C47 C42 C43 -149.7(5) 1_555 1_555 1_555 1_555 no
N11 RU1 N1 C1 -110.9(3) 1_555 1_555 1_555 1_555 no
N11 RU1 N1 C17 7.4(3) 1_555 1_555 1_555 1_555 no
N11 RU1 N1 C27 127.0(3) 1_555 1_555 1_555 1_555 no
N11 RU1 N2 C2 66.9(3) 1_555 1_555 1_555 1_555 no
N11 RU1 N2 C37 -173.9(3) 1_555 1_555 1_555 1_555 no
N11 RU1 N2 C47 -55.5(3) 1_555 1_555 1_555 1_555 no
N11 RU1 N21 C22 -100.6(3) 1_555 1_555 1_555 1_555 no
N11 RU1 N21 C26 77.9(4) 1_555 1_555 1_555 1_555 no
N11 RU1 N31 C32 -52(2) 1_555 1_555 1_555 1_555 no
N11 RU1 N31 C36 125(1) 1_555 1_555 1_555 1_555 no
N11 RU1 N41 C42 72.4(3) 1_555 1_555 1_555 1_555 no
N11 RU1 N41 C46 -108.6(4) 1_555 1_555 1_555 1_555 no
N11 C12 C13 C14 1.0(7) 1_555 1_555 1_555 1_555 no
N11 C16 C15 C14 0.0(8) 1_555 1_555 1_555 1_555 no
N21 RU1 N1 C1 157.9(3) 1_555 1_555 1_555 1_555 no
N21 RU1 N1 C17 -83.8(3) 1_555 1_555 1_555 1_555 no
N21 RU1 N1 C27 35.8(3) 1_555 1_555 1_555 1_555 no
N21 RU1 N2 C2 -42.1(7) 1_555 1_555 1_555 1_555 no
N21 RU1 N2 C37 77.1(7) 1_555 1_555 1_555 1_555 no
N21 RU1 N2 C47 -164.4(5) 1_555 1_555 1_555 1_555 no
N21 RU1 N11 C12 78.0(3) 1_555 1_555 1_555 1_555 no
N21 RU1 N11 C16 -102.9(4) 1_555 1_555 1_555 1_555 no
N21 RU1 N31 C32 -167.0(3) 1_555 1_555 1_555 1_555 no
N21 RU1 N31 C36 10.3(4) 1_555 1_555 1_555 1_555 no
N21 RU1 N41 C42 163.5(3) 1_555 1_555 1_555 1_555 no
N21 RU1 N41 C46 -17.5(4) 1_555 1_555 1_555 1_555 no
N21 C22 C23 C24 1.2(7) 1_555 1_555 1_555 1_555 no
N21 C26 C25 C24 0.1(8) 1_555 1_555 1_555 1_555 no
N31 RU1 N1 C1 66.6(3) 1_555 1_555 1_555 1_555 no
N31 RU1 N1 C17 -175.1(3) 1_555 1_555 1_555 1_555 no
N31 RU1 N1 C27 -55.5(3) 1_555 1_555 1_555 1_555 no
N31 RU1 N2 C2 -109.8(3) 1_555 1_555 1_555 1_555 no
N31 RU1 N2 C37 9.4(3) 1_555 1_555 1_555 1_555 no
N31 RU1 N2 C47 127.9(3) 1_555 1_555 1_555 1_555 no
N31 RU1 N11 C12 -37(2) 1_555 1_555 1_555 1_555 no
N31 RU1 N11 C16 142(1) 1_555 1_555 1_555 1_555 no
N31 RU1 N21 C22 75.6(3) 1_555 1_555 1_555 1_555 no
N31 RU1 N21 C26 -105.9(4) 1_555 1_555 1_555 1_555 no
N31 RU1 N41 C42 -104.4(3) 1_555 1_555 1_555 1_555 no
N31 RU1 N41 C46 74.6(4) 1_555 1_555 1_555 1_555 no
N31 C32 C33 C34 2.9(7) 1_555 1_555 1_555 1_555 no
N31 C36 C35 C34 0.0(8) 1_555 1_555 1_555 1_555 no
N41 RU1 N1 C1 -41.3(7) 1_555 1_555 1_555 1_555 no
N41 RU1 N1 C17 77.0(6) 1_555 1_555 1_555 1_555 no
N41 RU1 N1 C27 -163.4(5) 1_555 1_555 1_555 1_555 no
N41 RU1 N2 C2 159.3(3) 1_555 1_555 1_555 1_555 no
N41 RU1 N2 C37 -81.5(3) 1_555 1_555 1_555 1_555 no
N41 RU1 N2 C47 37.0(3) 1_555 1_555 1_555 1_555 no
N41 RU1 N11 C12 -167.7(3) 1_555 1_555 1_555 1_555 no
N41 RU1 N11 C16 11.4(4) 1_555 1_555 1_555 1_555 no
N41 RU1 N21 C22 165.9(3) 1_555 1_555 1_555 1_555 no
N41 RU1 N21 C26 -15.6(4) 1_555 1_555 1_555 1_555 no
N41 RU1 N31 C32 78.7(3) 1_555 1_555 1_555 1_555 no
N41 RU1 N31 C36 -104.0(4) 1_555 1_555 1_555 1_555 no
N41 C42 C43 C44 -0.5(8) 1_555 1_555 1_555 1_555 no
N41 C46 C45 C44 -0.6(8) 1_555 1_555 1_555 1_555 no
C1 N1 C17 C12 101.8(4) 1_555 1_555 1_555 1_555 no
C1 N1 C27 C22 -159.0(4) 1_555 1_555 1_555 1_555 no
C1 C2 N2 C37 -77.6(5) 1_555 1_555 1_555 1_555 no
C1 C2 N2 C47 157.1(4) 1_555 1_555 1_555 1_555 no
C2 N2 C37 C32 98.5(4) 1_555 1_555 1_555 1_555 no
C2 N2 C47 C42 -160.6(4) 1_555 1_555 1_555 1_555 no
C2 C1 N1 C17 -76.6(5) 1_555 1_555 1_555 1_555 no
C2 C1 N1 C27 157.3(4) 1_555 1_555 1_555 1_555 no
C12 N11 C16 C15 1.6(7) 1_555 1_555 1_555 1_555 no
C12 C13 C14 C15 0.6(8) 1_555 1_555 1_555 1_555 no
C12 C17 N1 C27 -128.7(4) 1_555 1_555 1_555 1_555 no
C13 C12 N11 C16 -2.1(7) 1_555 1_555 1_555 1_555 no
C13 C14 C15 C16 -1.0(8) 1_555 1_555 1_555 1_555 no
C14 C13 C12 C17 -176.8(5) 1_555 1_555 1_555 1_555 no
C16 N11 C12 C17 175.8(4) 1_555 1_555 1_555 1_555 no
C17 N1 C27 C22 74.7(4) 1_555 1_555 1_555 1_555 no
C22 N21 C26 C25 -0.7(7) 1_555 1_555 1_555 1_555 no
C22 C23 C24 C25 -1.7(8) 1_555 1_555 1_555 1_555 no
C23 C22 N21 C26 0.0(7) 1_555 1_555 1_555 1_555 no
C23 C24 C25 C26 1.1(9) 1_555 1_555 1_555 1_555 no
C24 C23 C22 C27 -178.0(5) 1_555 1_555 1_555 1_555 no
C26 N21 C22 C27 179.3(4) 1_555 1_555 1_555 1_555 no
C32 N31 C36 C35 1.4(7) 1_555 1_555 1_555 1_555 no
C32 C33 C34 C35 -1.4(7) 1_555 1_555 1_555 1_555 no
C32 C37 N2 C47 -132.8(4) 1_555 1_555 1_555 1_555 no
C33 C32 N31 C36 -2.8(6) 1_555 1_555 1_555 1_555 no
C33 C34 C35 C36 0.0(7) 1_555 1_555 1_555 1_555 no
C34 C33 C32 C37 -172.8(4) 1_555 1_555 1_555 1_555 no
C36 N31 C32 C37 173.1(4) 1_555 1_555 1_555 1_555 no
C37 N2 C47 C42 73.4(4) 1_555 1_555 1_555 1_555 no
C42 N41 C46 C45 -1.5(7) 1_555 1_555 1_555 1_555 no
C42 C43 C44 C45 -1.6(9) 1_555 1_555 1_555 1_555 no
C43 C42 N41 C46 2.0(7) 1_555 1_555 1_555 1_555 no
C43 C44 C45 C46 2.1(9) 1_555 1_555 1_555 1_555 no
C44 C43 C42 C47 178.9(5) 1_555 1_555 1_555 1_555 no
C46 N41 C42 C47 -177.5(4) 1_555 1_555 1_555 1_555 no

loop_
_cod_changelog_entry_id
_cod_changelog_entry_author
_cod_changelog_entry_date
_cod_changelog_entry_text
1 'Vaitkus, Antanas' 2024-11-15T22:40:00+02:00
;
 Replaced the '$B-B (J' and '$B-T (J' character sequences with the '\a' and '\s'
 character sequences respectively in multiple data values.
;
